data_7132159
loop_
_publ_author_name
'Sun, Zhong-Yu'
'Chen, Si-Qi'
'Liang, Lin'
'Zhao, Wei'
'Yang, Xiao-Juan'
'Wu, Biao'

_publ_section_title
;
 pH-dependent phosphate separation using tripodal hexaurea receptor
;
_journal_name_full 'Chemical Communications'
_journal_paper_doi 10.1039/D3CC04122K
_journal_year 2023
_chemical_formula_moiety 'O4 P, C48 H48 N16 O12, 3(C4 H12 N), 2(C2 H3 N)'
_chemical_formula_sum 'C64 H90 N21 O16 P'
_chemical_formula_weight 1440.53
_space_group_crystal_system orthorhombic
_space_group_IT_number 18
_space_group_name_Hall 'P 2 2ab'
_space_group_name_H-M_alt 'P 21 21 2'
_atom_sites_solution_hydrogens mixed
_audit_creation_date 2023-09-26
_audit_creation_method
;
Olex2 1.2
(compiled 2018.05.29 svn.r3508 for OlexSys, GUI svn.r5506)
;
_audit_update_record
;
2023-09-28 deposited with the CCDC.	2023-09-28 downloaded from the CCDC.
;
_cell_angle_alpha 90
_cell_angle_beta 90
_cell_angle_gamma 90
_cell_formula_units_Z 4
_cell_length_a 21.9758(14)
_cell_length_b 23.4980(15)
_cell_length_c 14.4237(9)
_cell_measurement_reflns_used 9890
_cell_measurement_temperature 180.0
_cell_measurement_theta_max 22.93
_cell_measurement_theta_min 2.24
_cell_volume 7448.2(8)
_computing_cell_refinement 'SAINT V8.38A (Bruker, 2018)'
_computing_data_reduction 'SAINT V8.38A (Bruker, 2018)'
_computing_molecular_graphics 'Olex2 (Dolomanov et al., 2009)'
_computing_publication_material 'Olex2 (Dolomanov et al., 2009)'
_computing_structure_refinement 'ShelXL (Sheldrick, 2015)'
_computing_structure_solution 'SHELXT 2014/5 (Sheldrick, 2014)'
_diffrn_ambient_temperature 180.0
_diffrn_measured_fraction_theta_full 0.996
_diffrn_measured_fraction_theta_max 0.996
_diffrn_measurement_device_type 'Bruker D8 Venture photon II'
_diffrn_measurement_method '\f and \w scans'
_diffrn_radiation_type MoK\a
_diffrn_radiation_wavelength 0.71073
_diffrn_reflns_av_R_equivalents 0.0803
_diffrn_reflns_av_unetI/netI 0.0462
_diffrn_reflns_Laue_measured_fraction_full 0.996
_diffrn_reflns_Laue_measured_fraction_max 0.996
_diffrn_reflns_limit_h_max 24
_diffrn_reflns_limit_h_min -26
_diffrn_reflns_limit_k_max 28
_diffrn_reflns_limit_k_min -27
_diffrn_reflns_limit_l_max 17
_diffrn_reflns_limit_l_min -17
_diffrn_reflns_number 100465
_diffrn_reflns_point_group_measured_fraction_full 0.996
_diffrn_reflns_point_group_measured_fraction_max 0.996
_diffrn_reflns_theta_full 25.150
_diffrn_reflns_theta_max 25.150
_diffrn_reflns_theta_min 2.236
_diffrn_standards_number 0
_exptl_absorpt_coefficient_mu 0.115
_exptl_absorpt_correction_T_max 0.7452
_exptl_absorpt_correction_T_min 0.6725
_exptl_absorpt_correction_type multi-scan
_exptl_absorpt_process_details
;
SADABS-2016/2 (Bruker,2016/2) was used for absorption correction.
wR2(int) was 0.1281 before and 0.0842 after correction.
The Ratio of minimum to maximum transmission is 0.9024.
The \l/2 correction factor is Not present.
;
_exptl_crystal_colour colourless
_exptl_crystal_density_diffrn 1.285
_exptl_crystal_density_meas ?
_exptl_crystal_density_method none
_exptl_crystal_description block
_exptl_crystal_F_000 3056
_exptl_crystal_size_max 0.25
_exptl_crystal_size_mid 0.20
_exptl_crystal_size_min 0.15
_exptl_transmission_factor_max 0.7452
_exptl_transmission_factor_min 0.6725
_refine_diff_density_max 0.487
_refine_diff_density_min -0.307
_refine_diff_density_rms 0.052
_refine_ls_abs_structure_details
;
 Flack x determined using 3753 quotients [(I+)-(I-)]/[(I+)+(I-)]
 (Parsons, Flack and Wagner, Acta Cryst. B69 (2013) 249-259).
;
_refine_ls_abs_structure_Flack 0.02(4)
_refine_ls_extinction_coef 0.0064(5)
_refine_ls_extinction_expression Fc^*^=kFc[1+0.001xFc^2^\l^3^/sin(2\q)]^-1/4^
_refine_ls_extinction_method 'SHELXL-2018/3 (Sheldrick 2018)'
_refine_ls_goodness_of_fit_ref 1.072
_refine_ls_hydrogen_treatment constr
_refine_ls_matrix_type full
_refine_ls_number_parameters 1014
_refine_ls_number_reflns 13296
_refine_ls_number_restraints 224
_refine_ls_restrained_S_all 1.107
_refine_ls_R_factor_all 0.0882
_refine_ls_R_factor_gt 0.0610
_refine_ls_shift/su_max 0.000
_refine_ls_shift/su_mean 0.000
_refine_ls_structure_factor_coef Fsqd
_refine_ls_weighting_details 'w=1/[\s^2^(Fo^2^)+(0.0537P)^2^+7.4233P] where P=(Fo^2^+2Fc^2^)/3'
_refine_ls_weighting_scheme calc
_refine_ls_wR_factor_gt 0.1406
_refine_ls_wR_factor_ref 0.1539
_reflns_Friedel_coverage 0.824
_reflns_Friedel_fraction_full 0.996
_reflns_Friedel_fraction_max 0.996
_reflns_number_gt 10233
_reflns_number_total 13296
_reflns_threshold_expression 'I > 2\s(I)'
_cod_data_source_file d3cc04122k2.cif
_cod_data_source_block 02_a
_cod_depositor_comments
;
The following automatic conversions were performed:

data item '_exptl_crystal_density_meas' value 'none' was changed to
'?' -- the value is perceived as not measured.

Automatic conversion script
Id: cif_fix_values 8170 2020-07-09 18:12:32Z antanas 
;
_cod_database_code 7132159
_shelx_space_group_comment
;
The symmetry employed for this shelxl refinement is uniquely defined
by the following loop, which should always be used as a source of
symmetry information in preference to the above space-group names.
They are only intended as comments.
;
_olex2_refinement_description
;
1. Fixed Uiso
 At 1.2 times of:
  All C(H) groups, All C(H,H) groups, All N(H) groups
 At 1.5 times of:
  All C(H,H,H) groups
2. Restrained distances
 N22-C66
 2.6 with sigma of 0.02
 O12-N16 = O11-N16
 1.21 with sigma of 0.02
 C59-C60 = C57-C58 = C57-C59 = C57-C60 = C58-C59
 2.5 with sigma of 0.02
 N19-C57 = N19-C58 = N19-C59 = N19-C60
 1.5 with sigma of 0.02
 N21-C63 = N22-C65 = N23-C67 = N24-C69
 1.14 with sigma of 0.02
 C63-C64 = C65-C66 = C67-C68 = C69-C70
 1.46 with sigma of 0.02
3. Uiso/Uaniso restraints and constraints
N19 \\sim C57 \\sim C58 \\sim C60 \\sim N22 \\sim C65 \\sim C66 \\sim N23 \\sim
C67 \\sim C68: within 2A with sigma of 0.04 and sigma for terminal atoms of 0.08
Uanis(C5) \\sim Ueq, Uanis(C6) \\sim Ueq, Uanis(C7) \\sim Ueq, Uanis(C8) \\sim
Ueq, Uanis(C28) \\sim Ueq, Uanis(C29) \\sim Ueq, Uanis(N19) \\sim Ueq,
Uanis(C57) \\sim Ueq, Uanis(C58) \\sim Ueq, Uanis(C60) \\sim Ueq, Uanis(N21)
\\sim Ueq, Uanis(C63) \\sim Ueq, Uanis(C64) \\sim Ueq, Uanis(N22) \\sim Ueq,
Uanis(C65) \\sim Ueq, Uanis(C66) \\sim Ueq, Uanis(N23) \\sim Ueq, Uanis(C67)
\\sim Ueq, Uanis(C68) \\sim Ueq: with sigma of 0.01 and sigma for terminal
atoms of 0.02
4. Others
 Fixed Sof: N19(0.5) C57(0.5) H57A(0.5) H57B(0.5) H57C(0.5) C60(0.5) H60A(0.5)
 H60B(0.5) H60C(0.5) C58(0.5) H58A(0.5) H58B(0.5) H58C(0.5) C59(0.5) H59A(0.5)
 H59B(0.5) H59C(0.5) C65(0.5) C66(0.5) H66A(0.5) H66B(0.5) H66C(0.5) N22(0.5)
 C63(0.6) N21(0.6) C64(0.6) H64A(0.6) H64B(0.6) H64C(0.6) C70(0.4) H70A(0.4)
 H70B(0.4) H70C(0.4) C69(0.4) N24(0.4) C67(0.5) C68(0.5) H68A(0.5) H68B(0.5)
 H68C(0.5) N23(0.5)
5.a Riding coordinates:
 C57(H57A,H57B,H57C)
5.b Secondary CH2 refined with riding coordinates:
 C18(H18A,H18B), C17(H17A,H17B), C34(H34A,H34B), C33(H33A,H33B), C1(H1A,H1B),
 C2(H2A,H2B)
5.c Aromatic/amide H refined with riding coordinates:
 N14(H14), N13(H13), N8(H8), N7(H7), N15(H15), N5(H5), N9(H9), N12(H12),
 N4(H4), N2(H2), N3(H3), N10(H10), C16(H16), C13(H13A), C15(H15A), C37(H37),
 C40(H40), C12(H12A), C31(H31), C32(H32), C24(H24), C44(H44), C45(H45),
 C21(H21), C48(H48), C39(H39), C38(H38), C8(H8A), C47(H47), C0AA(H0AA),
 C22(H22), C7(H7A), C5(H5A), C6(H6), C28(H28), C29(H29)
5.d Idealised Me refined as rotating group:
 C54(H54A,H54B,H54C), C53(H53A,H53B,H53C), C49(H49A,H49B,H49C), C55(H55A,H55B,
 H55C), C56(H56A,H56B,H56C), C51(H51A,H51B,H51C), C50(H50A,H50B,H50C), C52(H52A,
 H52B,H52C), C60(H60A,H60B,H60C), C58(H58A,H58B,H58C), C59(H59A,H59B,H59C),
 C62(H62A,H62B,H62C), C61(H61A,H61B,H61C), C66(H66A,H66B,H66C), C64(H64A,H64B,
 H64C), C70(H70A,H70B,H70C), C68(H68A,H68B,H68C)
;
_shelx_shelxl_version_number 2018/3
_olex2_submission_special_instructions 'No special instructions were received'

loop_
_space_group_symop_operation_xyz
'x, y, z'
'-x, -y, z'
'-x+1/2, y+1/2, -z'
'x+1/2, -y+1/2, -z'

loop_
_atom_site_label
_atom_site_type_symbol
_atom_site_fract_x
_atom_site_fract_y
_atom_site_fract_z
_atom_site_U_iso_or_equiv
_atom_site_adp_type
_atom_site_occupancy
_atom_site_site_symmetry_order
_atom_site_calc_flag
_atom_site_refinement_flags_posn
_atom_site_refinement_flags_adp
_atom_site_refinement_flags_occupancy
_atom_site_disorder_assembly
_atom_site_disorder_group
P1 P 0.25232(6) 0.74381(5) 0.23883(9) 0.0323(3) Uani 1 1 d . . . . .
O16 O 0.23613(16) 0.80351(14) 0.2043(3) 0.0354(8) Uani 1 1 d . . . . .
O14 O 0.32163(15) 0.73515(15) 0.2344(3) 0.0392(9) Uani 1 1 d . . . . .
O15 O 0.22081(16) 0.69939(14) 0.1770(3) 0.0392(9) Uani 1 1 d . . . . .
O3 O 0.1165(2) 0.42544(18) -0.0961(3) 0.0538(11) Uani 1 1 d . . . . .
O13 O 0.23044(16) 0.73609(15) 0.3390(3) 0.0387(9) Uani 1 1 d . . . . .
O2 O 0.34328(19) 0.52915(16) 0.1813(3) 0.0515(11) Uani 1 1 d . . . . .
O9 O 0.1373(2) 0.89376(17) 0.4803(3) 0.0538(11) Uani 1 1 d . . . . .
O5 O 0.0812(2) 0.59466(19) 0.3886(3) 0.0593(12) Uani 1 1 d . . . . .
O6 O 0.0329(2) 0.78797(18) 0.0722(4) 0.0637(13) Uani 1 1 d . . . . .
N14 N 0.3089(2) 0.88754(18) 0.2790(3) 0.0379(11) Uani 1 1 d . . . . .
H14 H 0.289140 0.857523 0.258414 0.046 Uiso 1 1 calc R . . . .
N13 N 0.1932(2) 0.87550(19) 0.3502(3) 0.0414(11) Uani 1 1 d . . . . .
H13 H 0.203799 0.848805 0.310534 0.050 Uiso 1 1 calc R . . . .
O10 O 0.40183(19) 0.91977(18) 0.3250(3) 0.0550(12) Uani 1 1 d . . . . .
N8 N 0.1181(2) 0.6487(2) 0.2679(3) 0.0454(12) Uani 1 1 d . . . . .
H8 H 0.146947 0.672840 0.252372 0.055 Uiso 1 1 calc R . . . .
O4 O 0.0713(2) 0.5046(2) -0.1278(4) 0.0739(15) Uani 1 1 d . . . . .
N7 N 0.1729(2) 0.6387(2) 0.4008(3) 0.0447(12) Uani 1 1 d . . . . .
H7 H 0.201833 0.657936 0.372646 0.054 Uiso 1 1 calc R . . . .
N15 N 0.3926(2) 0.8320(2) 0.2570(4) 0.0441(12) Uani 1 1 d . . . . .
H15 H 0.366754 0.803744 0.249708 0.053 Uiso 1 1 calc R . . . .
N5 N 0.2740(2) 0.59670(18) 0.1377(3) 0.0393(11) Uani 1 1 d . . . . .
H5 H 0.264115 0.632675 0.145514 0.047 Uiso 1 1 calc R . . . .
N6 N 0.1102(2) 0.4773(2) -0.0875(4) 0.0503(13) Uani 1 1 d . . . . .
N9 N 0.1048(2) 0.72466(18) 0.1226(3) 0.0398(11) Uani 1 1 d . . . . .
H9 H 0.143058 0.720953 0.139388 0.048 Uiso 1 1 calc R . . . .
O1 O 0.3849(2) 0.6776(3) 0.5525(4) 0.0815(16) Uani 1 1 d . . . . .
N12 N 0.1430(2) 0.80384(19) 0.4240(3) 0.0422(12) Uani 1 1 d . . . . .
H12 H 0.156426 0.781343 0.379759 0.051 Uiso 1 1 calc R . . . .
N1 N 0.1832(2) 0.7162(2) 0.5639(3) 0.0430(12) Uani 1 1 d . . . . .
C41 C 0.2747(3) 0.9369(2) 0.2993(4) 0.0387(13) Uani 1 1 d . . . . .
C11 C 0.2352(3) 0.5645(2) 0.0825(4) 0.0371(13) Uani 1 1 d . . . . .
N4 N 0.3545(2) 0.62185(19) 0.2274(4) 0.0446(12) Uani 1 1 d . . . . .
H4 H 0.338253 0.656079 0.225248 0.054 Uiso 1 1 calc R . . . .
N2 N 0.3094(2) 0.7319(2) 0.4917(4) 0.0523(14) Uani 1 1 d . . . . .
H2 H 0.291507 0.743850 0.440724 0.063 Uiso 1 1 calc R . . . .
N3 N 0.3658(2) 0.6758(2) 0.3961(4) 0.0554(14) Uani 1 1 d . . . . .
H3 H 0.339313 0.686791 0.354042 0.066 Uiso 1 1 calc R . . . .
N10 N 0.1309(3) 0.8167(2) 0.0970(5) 0.0641(17) Uani 1 1 d . . . . .
H10 H 0.167582 0.804563 0.111547 0.077 Uiso 1 1 calc R . . . .
C25 C 0.0670(2) 0.6763(2) 0.1267(4) 0.0377(13) Uani 1 1 d . . . . .
C35 C 0.1565(3) 0.8598(2) 0.4222(4) 0.0373(13) Uani 1 1 d . . . . .
C10 C 0.3257(3) 0.5786(2) 0.1811(4) 0.0432(14) Uani 1 1 d . . . . .
N17 N 0.1558(3) 0.2505(3) 0.0356(4) 0.0646(16) Uani 1 1 d . . . . .
C36 C 0.2156(3) 0.9309(2) 0.3339(4) 0.0388(13) Uani 1 1 d . . . . .
O8 O 0.1506(3) 1.0814(2) 0.0743(4) 0.0864(17) Uani 1 1 d . . . . .
C14 C 0.1527(3) 0.5069(2) -0.0271(4) 0.0382(13) Uani 1 1 d . . . . .
N18 N 0.2462(3) 0.9674(3) 0.6273(4) 0.0657(16) Uani 1 1 d . . . . .
C16 C 0.1865(3) 0.5927(2) 0.0434(4) 0.0432(14) Uani 1 1 d . . . . .
H16 H 0.181754 0.632388 0.054047 0.052 Uiso 1 1 calc R . . . .
C19 C 0.1216(3) 0.6256(2) 0.3552(4) 0.0437(14) Uani 1 1 d . . . . .
C26 C 0.0853(3) 0.7770(3) 0.0942(5) 0.0500(16) Uani 1 1 d . . . . .
N16 N 0.6348(3) 0.7831(5) 0.1677(5) 0.090(2) Uani 1 1 d D . . . .
C13 C 0.2005(3) 0.4783(2) 0.0107(4) 0.0459(15) Uani 1 1 d . . . . .
H13A H 0.205146 0.438750 -0.000955 0.055 Uiso 1 1 calc R . . . .
C15 C 0.1443(3) 0.5644(3) -0.0109(4) 0.0461(14) Uani 1 1 d . . . . .
H15A H 0.110448 0.583954 -0.036562 0.055 Uiso 1 1 calc R . . . .
C42 C 0.3699(3) 0.8832(3) 0.2889(4) 0.0430(14) Uani 1 1 d . . . . .
C3 C 0.3555(3) 0.6938(3) 0.4843(5) 0.0562(17) Uani 1 1 d . . . . .
C37 C 0.1807(3) 0.9788(2) 0.3505(4) 0.0497(15) Uani 1 1 d . . . . .
H37 H 0.140134 0.974840 0.372557 0.060 Uiso 1 1 calc R . . . .
N11 N 0.1114(3) 1.0513(3) 0.0398(6) 0.077(2) Uani 1 1 d . . . . .
O12 O 0.6495(3) 0.7321(4) 0.1616(5) 0.111(2) Uani 1 1 d D . . . .
C20 C 0.0732(3) 0.6376(2) 0.2007(4) 0.0434(14) Uani 1 1 d . . . . .
C40 C 0.2972(3) 0.9911(2) 0.2820(4) 0.0470(15) Uani 1 1 d . . . . .
H40 H 0.336923 0.995695 0.256937 0.056 Uiso 1 1 calc R . . . .
C43 C 0.4530(2) 0.8217(3) 0.2358(4) 0.0422(14) Uani 1 1 d . . . . .
C18 C 0.1808(3) 0.6210(3) 0.4964(4) 0.0503(15) Uani 1 1 d . . . . .
H18A H 0.224868 0.617749 0.509674 0.060 Uiso 1 1 calc R . . . .
H18B H 0.162460 0.582889 0.504616 0.060 Uiso 1 1 calc R . . . .
O11 O 0.6713(3) 0.8227(4) 0.1624(5) 0.112(2) Uani 1 1 d D . . . .
C12 C 0.2423(3) 0.5063(2) 0.0658(4) 0.0454(14) Uani 1 1 d . . . . .
H12A H 0.275539 0.486110 0.092096 0.055 Uiso 1 1 calc R . . . .
C17 C 0.1525(3) 0.6616(2) 0.5654(4) 0.0456(14) Uani 1 1 d . . . . .
H17A H 0.108937 0.667001 0.550208 0.055 Uiso 1 1 calc R . . . .
H17B H 0.155135 0.645095 0.628397 0.055 Uiso 1 1 calc R . . . .
C31 C 0.1636(3) 0.9684(3) 0.1008(4) 0.0496(16) Uani 1 1 d . . . . .
H31 H 0.193430 0.992953 0.126779 0.060 Uiso 1 1 calc R . . . .
C32 C 0.1681(3) 0.9106(2) 0.1134(4) 0.0460(15) Uani 1 1 d . . . . .
H32 H 0.201821 0.895315 0.146285 0.055 Uiso 1 1 calc R . . . .
C24 C 0.0258(3) 0.6651(3) 0.0563(4) 0.0465(15) Uani 1 1 d . . . . .
H24 H 0.021941 0.691050 0.006166 0.056 Uiso 1 1 calc R . . . .
C9 C 0.4086(3) 0.6143(2) 0.2783(5) 0.0537(18) Uani 1 1 d . . . . .
C34 C 0.1062(3) 0.7805(3) 0.4986(4) 0.0458(14) Uani 1 1 d . . . . .
H34A H 0.084241 0.746614 0.475350 0.055 Uiso 1 1 calc R . . . .
H34B H 0.075445 0.809103 0.517159 0.055 Uiso 1 1 calc R . . . .
C44 C 0.4952(3) 0.8652(3) 0.2191(4) 0.0526(16) Uani 1 1 d . . . . .
H44 H 0.483056 0.903945 0.222389 0.063 Uiso 1 1 calc R . . . .
C46 C 0.5720(3) 0.7958(4) 0.1917(4) 0.0591(19) Uani 1 1 d . . . . .
O7 O 0.0684(3) 1.0703(2) -0.0053(7) 0.118(3) Uani 1 1 d . . . . .
C33 C 0.1430(3) 0.7638(3) 0.5828(4) 0.0517(16) Uani 1 1 d . . . . .
H33A H 0.167500 0.796800 0.603483 0.062 Uiso 1 1 calc R . . . .
H33B H 0.114964 0.753445 0.633879 0.062 Uiso 1 1 calc R . . . .
C45 C 0.5541(3) 0.8515(4) 0.1981(5) 0.0605(19) Uani 1 1 d . . . . .
H45 H 0.582912 0.880952 0.187930 0.073 Uiso 1 1 calc R . . . .
C1 C 0.2382(3) 0.7160(3) 0.6213(4) 0.0553(17) Uani 1 1 d . . . . .
H1A H 0.253392 0.676541 0.627211 0.066 Uiso 1 1 calc R . . . .
H1B H 0.227903 0.729918 0.684223 0.066 Uiso 1 1 calc R . . . .
C21 C 0.0366(3) 0.5889(3) 0.2008(5) 0.0612(19) Uani 1 1 d . . . . .
H21 H 0.040587 0.561694 0.249207 0.073 Uiso 1 1 calc R . . . .
C27 C 0.1242(3) 0.8746(3) 0.0788(6) 0.068(2) Uani 1 1 d . . . . .
C4 C 0.4140(3) 0.6416(3) 0.3644(6) 0.063(2) Uani 1 1 d . . . . .
C48 C 0.4716(3) 0.7659(3) 0.2291(5) 0.0552(17) Uani 1 1 d . . . . .
H48 H 0.443213 0.736173 0.239891 0.066 Uiso 1 1 calc R . . . .
C39 C 0.2621(3) 1.0383(3) 0.3011(5) 0.0583(18) Uani 1 1 d . . . . .
H39 H 0.278201 1.075242 0.290295 0.070 Uiso 1 1 calc R . . . .
C38 C 0.2048(3) 1.0329(3) 0.3350(5) 0.0556(17) Uani 1 1 d . . . . .
H38 H 0.181224 1.065781 0.348149 0.067 Uiso 1 1 calc R . . . .
C8 C 0.4562(3) 0.5820(3) 0.2437(7) 0.077(2) Uani 1 1 d . U . . .
H8A H 0.452224 0.564009 0.185012 0.092 Uiso 1 1 calc R . . . .
C47 C 0.5316(3) 0.7524(4) 0.2066(5) 0.0647(19) Uani 1 1 d . . . . .
H47 H 0.544257 0.713840 0.201644 0.078 Uiso 1 1 calc R . . . .
C2 C 0.2884(3) 0.7536(3) 0.5801(4) 0.0585(17) Uani 1 1 d . . . . .
H2A H 0.272706 0.792742 0.571757 0.070 Uiso 1 1 calc R . . . .
H2B H 0.323093 0.755326 0.623902 0.070 Uiso 1 1 calc R . . . .
C30 C 0.1167(3) 0.9904(3) 0.0515(6) 0.070(2) Uani 1 1 d . . . . .
C0AA C -0.0096(3) 0.6169(3) 0.0580(5) 0.0572(18) Uani 1 1 d . . . . .
H0AA H -0.036938 0.609246 0.008600 0.069 Uiso 1 1 calc R . . . .
C22 C -0.0053(3) 0.5800(3) 0.1308(6) 0.069(2) Uani 1 1 d . . . . .
H22 H -0.031479 0.547884 0.133360 0.083 Uiso 1 1 calc R . . . .
C54 C 0.2798(4) 0.9421(4) 0.5459(5) 0.080(2) Uani 1 1 d . . . . .
H54A H 0.250828 0.922905 0.504830 0.119 Uiso 1 1 calc GR . . . .
H54B H 0.309890 0.914559 0.568295 0.119 Uiso 1 1 calc GR . . . .
H54C H 0.300574 0.972467 0.511647 0.119 Uiso 1 1 calc GR . . . .
C53 C 0.1973(4) 1.0066(4) 0.5940(6) 0.085(3) Uani 1 1 d . . . . .
H53A H 0.215896 1.039679 0.563747 0.128 Uiso 1 1 calc GR . . . .
H53B H 0.172819 1.019341 0.646843 0.128 Uiso 1 1 calc GR . . . .
H53C H 0.171291 0.986547 0.549628 0.128 Uiso 1 1 calc GR . . . .
C49 C 0.1109(4) 0.2166(4) -0.0215(7) 0.097(3) Uani 1 1 d . . . . .
H49A H 0.126008 0.213050 -0.085142 0.145 Uiso 1 1 calc GR . . . .
H49B H 0.071482 0.236112 -0.021919 0.145 Uiso 1 1 calc GR . . . .
H49C H 0.106067 0.178613 0.005632 0.145 Uiso 1 1 calc GR . . . .
C55 C 0.2905(4) 0.9988(4) 0.6879(5) 0.085(3) Uani 1 1 d . . . . .
H55A H 0.323914 0.973260 0.705213 0.127 Uiso 1 1 calc GR . . . .
H55B H 0.269744 1.012081 0.743924 0.127 Uiso 1 1 calc GR . . . .
H55C H 0.306918 1.031523 0.653928 0.127 Uiso 1 1 calc GR . . . .
C56 C 0.2176(4) 0.9210(3) 0.6815(6) 0.080(2) Uani 1 1 d . . . . .
H56A H 0.188129 0.900923 0.642489 0.120 Uiso 1 1 calc GR . . . .
H56B H 0.196805 0.937159 0.735498 0.120 Uiso 1 1 calc GR . . . .
H56C H 0.249085 0.894367 0.702246 0.120 Uiso 1 1 calc GR . . . .
C7 C 0.5089(4) 0.5757(4) 0.2931(8) 0.110(4) Uani 1 1 d . U . . .
H7A H 0.540796 0.552521 0.269686 0.132 Uiso 1 1 calc R . . . .
C51 C 0.2137(4) 0.2207(4) 0.0331(6) 0.086(3) Uani 1 1 d . . . . .
H51A H 0.210795 0.185702 0.069903 0.129 Uiso 1 1 calc GR . . . .
H51B H 0.245599 0.245148 0.058971 0.129 Uiso 1 1 calc GR . . . .
H51C H 0.223868 0.211018 -0.031154 0.129 Uiso 1 1 calc GR . . . .
C5 C 0.4680(4) 0.6352(4) 0.4110(8) 0.100(3) Uani 1 1 d . U . . .
H5A H 0.473282 0.653499 0.469199 0.120 Uiso 1 1 calc R . . . .
C50 C 0.1628(6) 0.3067(4) -0.0102(9) 0.123(4) Uani 1 1 d . . . . .
H50A H 0.180476 0.301457 -0.072040 0.184 Uiso 1 1 calc GR . . . .
H50B H 0.189716 0.330863 0.027041 0.184 Uiso 1 1 calc GR . . . .
H50C H 0.122884 0.324967 -0.015969 0.184 Uiso 1 1 calc GR . . . .
C6 C 0.5154(4) 0.6023(4) 0.3748(8) 0.115(4) Uani 1 1 d . U . . .
H6 H 0.552489 0.598799 0.408224 0.138 Uiso 1 1 calc R . . . .
C28 C 0.0793(4) 0.8963(4) 0.0184(9) 0.120(4) Uani 1 1 d . U . . .
H28 H 0.053417 0.871691 -0.015879 0.144 Uiso 1 1 calc R . . . .
C52 C 0.1319(6) 0.2563(7) 0.1316(7) 0.160(6) Uani 1 1 d . . . . .
H52A H 0.090791 0.272522 0.129568 0.240 Uiso 1 1 calc GR . . . .
H52B H 0.158591 0.281489 0.167330 0.240 Uiso 1 1 calc GR . . . .
H52C H 0.130450 0.218790 0.161138 0.240 Uiso 1 1 calc GR . . . .
C29 C 0.0743(5) 0.9551(4) 0.0110(10) 0.124(4) Uani 1 1 d . U . . .
H29 H 0.041265 0.971114 -0.022439 0.149 Uiso 1 1 calc R . . . .
N19 N 0.4879(6) 0.6149(8) 0.7087(9) 0.063(4) Uani 0.5 1 d D U . A 1
C57 C 0.4263(6) 0.6064(7) 0.7491(11) 0.077(5) Uani 0.5 1 d D U . A 1
H57A H 0.415940 0.565865 0.747748 0.116 Uiso 0.5 1 d R . . A 1
H57B H 0.396400 0.627895 0.712808 0.116 Uiso 0.5 1 d R . . A 1
H57C H 0.426040 0.619995 0.813338 0.116 Uiso 0.5 1 d R . . A 1
C60 C 0.5360(7) 0.5923(10) 0.7723(12) 0.100(6) Uani 0.5 1 d D U . A 1
H60A H 0.541081 0.618308 0.824759 0.150 Uiso 0.5 1 calc GR . . A 1
H60B H 0.574506 0.589010 0.738511 0.150 Uiso 0.5 1 calc GR . . A 1
H60C H 0.523761 0.554702 0.795156 0.150 Uiso 0.5 1 calc GR . . A 1
C58 C 0.4987(11) 0.6790(7) 0.6972(18) 0.083(6) Uani 0.5 1 d D U . A 1
H58A H 0.508825 0.695700 0.757477 0.124 Uiso 0.5 1 calc GR . . A 1
H58B H 0.461756 0.696920 0.672839 0.124 Uiso 0.5 1 calc GR . . A 1
H58C H 0.532414 0.685239 0.653900 0.124 Uiso 0.5 1 calc GR . . A 1
C59 C 0.4929(7) 0.5844(7) 0.6155(8) 0.075(5) Uani 0.5 1 d D . . A 1
H59A H 0.486252 0.543489 0.624467 0.112 Uiso 0.5 1 calc GR . . A 1
H59B H 0.533504 0.590620 0.589366 0.112 Uiso 0.5 1 calc GR . . A 1
H59C H 0.462104 0.599396 0.572880 0.112 Uiso 0.5 1 calc GR . . A 1
C62 C 0.5357(3) 0.9603(2) 0.4075(4) 0.0452(14) Uani 1 1 d . . . . .
H62A H 0.562829 0.982378 0.367420 0.068 Uiso 1 1 calc GR . . . .
H62B H 0.507618 0.937981 0.369201 0.068 Uiso 1 1 calc GR . . . .
H62C H 0.559816 0.934610 0.446372 0.068 Uiso 1 1 calc GR . . . .
C61 C 0.4577(3) 0.9665(3) 0.5266(4) 0.0456(15) Uani 1 1 d . . . . .
H61A H 0.433818 0.992405 0.565462 0.068 Uiso 1 1 calc GR . . . .
H61B H 0.481094 0.940605 0.566118 0.068 Uiso 1 1 calc GR . . . .
H61C H 0.430334 0.944478 0.486813 0.068 Uiso 1 1 calc GR . . . .
N20 N 0.500000 1.000000 0.4681(4) 0.0358(15) Uani 1 2 d S T P . .
C65 C 0.5103(14) 0.5877(11) 0.713(2) 0.107(8) Uani 0.5 1 d D U . B 2
C66 C 0.5043(17) 0.6496(11) 0.705(2) 0.110(10) Uani 0.5 1 d D U . B 2
H66A H 0.543893 0.666242 0.689193 0.166 Uiso 0.5 1 calc GR . . B 2
H66B H 0.490096 0.665267 0.763957 0.166 Uiso 0.5 1 calc GR . . B 2
H66C H 0.474867 0.658810 0.655970 0.166 Uiso 0.5 1 calc GR . . B 2
N22 N 0.5176(14) 0.5411(10) 0.722(2) 0.179(10) Uani 0.5 1 d D U . B 2
C63 C 0.4164(10) 0.8381(9) 0.6084(18) 0.105(6) Uani 0.6 1 d D U . C 2
N21 N 0.393(2) 0.860(2) 0.670(3) 0.198(18) Uani 0.6 1 d D U . C 2
C64 C 0.4504(10) 0.8121(8) 0.528(2) 0.157(9) Uani 0.6 1 d D U . C 2
H64A H 0.422088 0.790526 0.489324 0.235 Uiso 0.6 1 calc GR . . C 2
H64B H 0.482032 0.786483 0.551981 0.235 Uiso 0.6 1 calc GR . . C 2
H64C H 0.469384 0.842296 0.491389 0.235 Uiso 0.6 1 calc GR . . C 2
C70 C 0.4639(9) 0.7994(8) 0.6507(16) 0.074(5) Uani 0.4 1 d D . . D 1
H70A H 0.486223 0.814399 0.597114 0.111 Uiso 0.4 1 calc GR . . D 1
H70B H 0.445176 0.762964 0.634232 0.111 Uiso 0.4 1 calc GR . . D 1
H70C H 0.492093 0.793876 0.702529 0.111 Uiso 0.4 1 calc GR . . D 1
C69 C 0.4172(11) 0.8393(9) 0.677(2) 0.078(9) Uani 0.4 1 d D . . D 1
N24 N 0.3775(11) 0.8693(13) 0.697(3) 0.106(11) Uani 0.4 1 d D . . D 1
C67 C 0.1716(13) 0.8753(12) 0.871(2) 0.137(9) Uani 0.5 1 d D U . E 2
C68 C 0.1097(14) 0.8883(14) 0.839(2) 0.180(13) Uani 0.5 1 d D U . E 2
H68A H 0.107448 0.883476 0.771618 0.270 Uiso 0.5 1 calc GR . . E 2
H68B H 0.099570 0.927706 0.855129 0.270 Uiso 0.5 1 calc GR . . E 2
H68C H 0.080772 0.862464 0.869017 0.270 Uiso 0.5 1 calc GR . . E 2
N23 N 0.2214(13) 0.8641(11) 0.8876(19) 0.166(9) Uani 0.5 1 d D U . E 2

loop_
_atom_site_aniso_label
_atom_site_aniso_U_11
_atom_site_aniso_U_22
_atom_site_aniso_U_33
_atom_site_aniso_U_23
_atom_site_aniso_U_13
_atom_site_aniso_U_12
P1 0.0283(7) 0.0262(6) 0.0424(8) -0.0019(6) -0.0002(6) -0.0012(6)
O16 0.034(2) 0.0264(17) 0.046(2) -0.0007(16) -0.0016(16) -0.0002(15)
O14 0.0294(19) 0.0344(19) 0.054(2) -0.0017(17) 0.0028(17) 0.0001(16)
O15 0.034(2) 0.0298(19) 0.054(2) -0.0072(17) -0.0082(18) 0.0001(16)
O3 0.062(3) 0.042(3) 0.057(3) -0.012(2) 0.007(2) -0.012(2)
O13 0.036(2) 0.036(2) 0.044(2) 0.0042(17) 0.0030(16) -0.0012(16)
O2 0.049(2) 0.031(2) 0.074(3) -0.007(2) -0.014(2) 0.0064(18)
O9 0.064(3) 0.041(2) 0.056(3) -0.005(2) 0.023(2) 0.003(2)
O5 0.053(3) 0.058(3) 0.066(3) 0.023(2) -0.002(2) -0.020(2)
O6 0.046(3) 0.047(3) 0.098(4) 0.002(2) -0.031(3) 0.009(2)
N14 0.035(3) 0.034(2) 0.045(3) -0.007(2) 0.002(2) -0.008(2)
N13 0.045(3) 0.031(2) 0.048(3) -0.005(2) 0.012(2) -0.006(2)
O10 0.049(3) 0.054(3) 0.062(3) -0.016(2) -0.004(2) -0.017(2)
N8 0.046(3) 0.041(3) 0.049(3) 0.013(2) -0.008(2) -0.020(2)
O4 0.059(3) 0.067(3) 0.096(4) -0.032(3) -0.026(3) 0.014(3)
N7 0.043(3) 0.043(3) 0.048(3) 0.010(2) -0.006(2) -0.015(2)
N15 0.035(3) 0.040(3) 0.057(3) -0.005(2) -0.003(2) -0.009(2)
N5 0.041(3) 0.025(2) 0.052(3) -0.003(2) -0.008(2) 0.001(2)
N6 0.045(3) 0.047(3) 0.059(3) -0.011(3) 0.009(3) -0.002(3)
N9 0.036(3) 0.032(2) 0.051(3) 0.004(2) -0.008(2) 0.001(2)
O1 0.066(3) 0.106(4) 0.073(3) 0.007(3) -0.034(3) 0.007(3)
N12 0.044(3) 0.033(3) 0.050(3) 0.005(2) 0.012(2) 0.000(2)
N1 0.038(3) 0.041(3) 0.050(3) 0.009(2) -0.002(2) -0.003(2)
C41 0.049(3) 0.035(3) 0.032(3) -0.004(2) 0.002(3) -0.005(3)
C11 0.041(3) 0.030(3) 0.041(3) -0.006(2) 0.006(3) -0.002(2)
N4 0.039(3) 0.031(2) 0.064(3) -0.008(2) -0.005(2) 0.003(2)
N2 0.042(3) 0.070(4) 0.044(3) -0.007(3) -0.001(2) -0.003(3)
N3 0.040(3) 0.059(3) 0.067(4) -0.012(3) -0.015(3) 0.007(3)
N10 0.050(3) 0.036(3) 0.107(5) 0.018(3) -0.034(3) -0.007(2)
C25 0.035(3) 0.033(3) 0.045(3) -0.003(3) 0.000(3) -0.002(2)
C35 0.035(3) 0.037(3) 0.040(3) 0.000(3) 0.003(3) 0.005(2)
C10 0.041(3) 0.035(3) 0.054(4) -0.001(3) 0.005(3) 0.000(3)
N17 0.066(4) 0.073(4) 0.055(3) 0.013(3) 0.008(3) 0.024(3)
C36 0.052(4) 0.026(3) 0.039(3) -0.002(2) 0.001(3) -0.004(3)
O8 0.110(5) 0.043(3) 0.106(5) 0.005(3) 0.014(4) 0.000(3)
C14 0.039(3) 0.037(3) 0.039(3) -0.009(2) 0.007(2) -0.003(3)
N18 0.079(4) 0.069(4) 0.049(3) -0.014(3) -0.006(3) -0.003(3)
C16 0.049(4) 0.034(3) 0.046(3) -0.007(3) -0.001(3) 0.004(3)
C19 0.043(3) 0.033(3) 0.056(4) 0.008(3) -0.004(3) -0.006(3)
C26 0.048(4) 0.041(3) 0.061(4) 0.005(3) -0.011(3) -0.003(3)
N16 0.050(4) 0.150(8) 0.070(5) 0.013(5) 0.011(3) 0.009(5)
C13 0.052(4) 0.034(3) 0.052(4) -0.008(3) 0.005(3) -0.002(3)
C15 0.047(4) 0.045(3) 0.047(3) -0.008(3) -0.002(3) 0.007(3)
C42 0.039(3) 0.045(3) 0.045(3) -0.002(3) 0.001(3) -0.012(3)
C3 0.043(4) 0.056(4) 0.069(5) 0.009(4) -0.015(3) 0.000(3)
C37 0.062(4) 0.036(3) 0.051(4) -0.001(3) 0.007(3) 0.006(3)
N11 0.065(4) 0.044(4) 0.122(6) 0.022(4) 0.030(4) 0.009(3)
O12 0.063(4) 0.153(7) 0.118(6) -0.008(5) 0.016(4) 0.029(4)
C20 0.042(3) 0.041(3) 0.047(3) -0.001(3) -0.005(3) -0.008(3)
C40 0.060(4) 0.041(3) 0.040(3) -0.003(3) 0.001(3) -0.021(3)
C43 0.031(3) 0.053(4) 0.043(3) 0.004(3) -0.006(3) -0.006(3)
C18 0.052(4) 0.043(3) 0.056(4) 0.008(3) -0.010(3) -0.002(3)
O11 0.047(3) 0.171(7) 0.119(5) 0.053(5) 0.021(3) -0.014(4)
C12 0.052(4) 0.030(3) 0.054(3) 0.000(3) 0.000(3) 0.003(3)
C17 0.044(3) 0.042(3) 0.051(4) 0.013(3) -0.001(3) -0.004(3)
C31 0.054(4) 0.038(3) 0.057(4) 0.003(3) 0.009(3) -0.004(3)
C32 0.045(4) 0.042(3) 0.050(4) 0.012(3) -0.002(3) -0.001(3)
C24 0.045(3) 0.045(3) 0.050(4) -0.006(3) -0.013(3) 0.006(3)
C9 0.038(3) 0.034(3) 0.089(5) -0.015(3) -0.013(3) -0.001(3)
C34 0.041(3) 0.044(3) 0.052(4) 0.006(3) 0.009(3) 0.001(3)
C44 0.043(4) 0.067(4) 0.048(4) 0.003(3) -0.003(3) -0.013(3)
C46 0.034(4) 0.102(6) 0.042(4) 0.009(4) 0.001(3) 0.003(4)
O7 0.075(4) 0.056(3) 0.224(9) 0.060(4) 0.006(5) 0.023(3)
C33 0.056(4) 0.050(4) 0.049(4) 0.001(3) 0.012(3) -0.004(3)
C45 0.046(4) 0.093(6) 0.043(4) 0.010(4) -0.003(3) -0.017(4)
C1 0.050(4) 0.069(4) 0.046(4) 0.005(3) -0.002(3) -0.006(3)
C21 0.056(4) 0.052(4) 0.076(5) 0.009(4) -0.011(4) -0.019(3)
C27 0.058(4) 0.038(4) 0.109(6) 0.028(4) -0.036(4) -0.010(3)
C4 0.041(4) 0.045(4) 0.104(6) -0.019(4) -0.017(4) 0.007(3)
C48 0.037(3) 0.063(4) 0.065(4) 0.007(3) -0.004(3) -0.006(3)
C39 0.084(5) 0.033(3) 0.058(4) -0.009(3) 0.008(4) -0.015(3)
C38 0.074(5) 0.034(3) 0.059(4) -0.006(3) 0.008(4) 0.003(3)
C8 0.042(4) 0.061(4) 0.127(7) -0.038(5) -0.012(4) 0.011(3)
C47 0.049(4) 0.083(5) 0.062(4) 0.012(4) 0.002(3) 0.017(4)
C2 0.045(4) 0.080(5) 0.050(4) -0.005(4) -0.003(3) -0.012(4)
C30 0.053(4) 0.043(4) 0.115(7) 0.020(4) 0.004(4) 0.000(3)
C0AA 0.051(4) 0.044(4) 0.077(5) -0.011(4) -0.027(4) -0.006(3)
C22 0.058(4) 0.051(4) 0.098(6) -0.007(4) -0.019(4) -0.024(3)
C54 0.088(6) 0.100(6) 0.050(4) -0.021(4) -0.003(4) 0.000(5)
C53 0.102(7) 0.074(5) 0.079(5) -0.007(5) -0.008(5) 0.013(5)
C49 0.068(6) 0.106(7) 0.116(8) 0.013(6) -0.003(5) -0.003(5)
C55 0.108(7) 0.088(6) 0.059(5) -0.022(4) -0.004(5) -0.029(5)
C56 0.105(7) 0.064(5) 0.071(5) -0.009(4) -0.004(5) -0.015(5)
C7 0.061(5) 0.083(5) 0.185(9) -0.075(6) -0.048(6) 0.027(4)
C51 0.056(5) 0.106(7) 0.095(6) 0.016(5) -0.002(4) 0.029(5)
C5 0.064(5) 0.094(6) 0.142(8) -0.060(6) -0.051(5) 0.034(4)
C50 0.166(11) 0.050(5) 0.152(10) 0.017(6) 0.036(9) 0.018(6)
C6 0.063(5) 0.107(6) 0.175(9) -0.072(7) -0.060(6) 0.034(5)
C28 0.099(6) 0.056(5) 0.204(10) 0.043(6) -0.083(7) -0.016(5)
C52 0.150(11) 0.276(18) 0.055(6) 0.010(9) 0.036(7) 0.050(12)
C29 0.089(6) 0.072(5) 0.212(10) 0.054(6) -0.068(7) 0.000(5)
N19 0.060(8) 0.088(9) 0.042(6) 0.017(8) -0.007(6) 0.004(7)
C57 0.061(9) 0.101(11) 0.070(10) 0.012(9) 0.018(8) -0.020(8)
C60 0.081(11) 0.143(16) 0.078(11) 0.033(11) -0.041(10) 0.002(11)
C58 0.073(11) 0.103(15) 0.072(11) 0.010(13) 0.002(9) -0.024(12)
C59 0.065(10) 0.112(13) 0.047(8) 0.017(9) -0.007(7) 0.017(9)
C62 0.042(3) 0.041(3) 0.053(4) -0.008(3) 0.003(3) 0.004(3)
C61 0.047(4) 0.042(3) 0.048(4) 0.007(3) 0.008(3) -0.005(3)
N20 0.035(4) 0.035(3) 0.037(4) 0.000 0.000 0.001(3)
C65 0.121(13) 0.097(12) 0.101(12) 0.001(11) -0.008(11) 0.007(11)
C66 0.122(18) 0.113(19) 0.096(16) 0.007(17) -0.017(14) -0.004(17)
N22 0.21(2) 0.131(15) 0.197(19) -0.026(16) -0.031(17) 0.012(16)
C63 0.098(11) 0.088(10) 0.129(12) 0.000(10) 0.004(10) -0.017(8)
N21 0.20(3) 0.20(3) 0.19(3) 0.03(2) 0.01(2) -0.06(2)
C64 0.109(14) 0.074(11) 0.29(2) 0.005(14) 0.012(16) -0.018(10)
C70 0.063(12) 0.061(11) 0.099(16) -0.004(11) -0.012(11) 0.005(10)
C69 0.10(2) 0.047(13) 0.087(18) -0.002(12) 0.008(15) -0.056(16)
N24 0.044(11) 0.072(14) 0.20(3) 0.026(17) -0.029(15) 0.005(10)
C67 0.145(14) 0.123(13) 0.142(14) 0.011(11) 0.005(12) -0.022(12)
C68 0.20(2) 0.18(2) 0.16(2) -0.001(18) 0.008(19) -0.02(2)
N23 0.171(18) 0.146(16) 0.182(18) 0.024(14) -0.060(16) -0.051(15)

loop_
_atom_type_symbol
_atom_type_description
_atom_type_scat_dispersion_real
_atom_type_scat_dispersion_imag
_atom_type_scat_source
C C 0.0033 0.0016 'International Tables Vol C Tables 4.2.6.8 and 6.1.1.4'
H H 0.0000 0.0000 'International Tables Vol C Tables 4.2.6.8 and 6.1.1.4'
N N 0.0061 0.0033 'International Tables Vol C Tables 4.2.6.8 and 6.1.1.4'
O O 0.0106 0.0060 'International Tables Vol C Tables 4.2.6.8 and 6.1.1.4'
P P 0.1023 0.0942 'International Tables Vol C Tables 4.2.6.8 and 6.1.1.4'

loop_
_geom_angle_atom_site_label_1
_geom_angle_atom_site_label_2
_geom_angle_atom_site_label_3
_geom_angle
_geom_angle_site_symmetry_1
_geom_angle_site_symmetry_3
_geom_angle_publ_flag
O16 P1 O14 109.7(2) . . ?
O16 P1 O15 109.2(2) . . ?
O16 P1 O13 110.0(2) . . ?
O15 P1 O14 109.4(2) . . ?
O13 P1 O14 109.5(2) . . ?
O13 P1 O15 109.0(2) . . ?
C41 N14 H14 117.7 . . ?
C42 N14 H14 117.7 . . ?
C42 N14 C41 124.5(5) . . ?
C35 N13 H13 117.2 . . ?
C35 N13 C36 125.5(5) . . ?
C36 N13 H13 117.2 . . ?
C19 N8 H8 116.6 . . ?
C19 N8 C20 126.8(5) . . ?
C20 N8 H8 116.6 . . ?
C19 N7 H7 119.9 . . ?
C19 N7 C18 120.2(5) . . ?
C18 N7 H7 119.9 . . ?
C42 N15 H15 117.6 . . ?
C43 N15 H15 117.6 . . ?
C43 N15 C42 124.8(5) . . ?
C11 N5 H5 116.4 . . ?
C10 N5 H5 116.4 . . ?
C10 N5 C11 127.1(5) . . ?
O3 N6 C14 117.6(5) . . ?
O4 N6 O3 123.5(6) . . ?
O4 N6 C14 119.0(5) . . ?
C25 N9 H9 118.1 . . ?
C26 N9 H9 118.1 . . ?
C26 N9 C25 123.7(5) . . ?
C35 N12 H12 119.8 . . ?
C35 N12 C34 120.3(5) . . ?
C34 N12 H12 119.8 . . ?
C17 N1 C33 113.3(5) . . ?
C17 N1 C1 111.9(5) . . ?
C33 N1 C1 113.4(5) . . ?
C36 C41 N14 119.0(5) . . ?
C40 C41 N14 121.7(5) . . ?
C40 C41 C36 119.2(5) . . ?
N5 C11 C12 124.3(5) . . ?
C16 C11 N5 116.6(5) . . ?
C16 C11 C12 119.1(5) . . ?
C10 N4 H4 118.3 . . ?
C10 N4 C9 123.3(5) . . ?
C9 N4 H4 118.3 . . ?
C3 N2 H2 118.7 . . ?
C3 N2 C2 122.6(6) . . ?
C2 N2 H2 118.7 . . ?
C3 N3 H3 116.3 . . ?
C3 N3 C4 127.4(6) . . ?
C4 N3 H3 116.3 . . ?
C26 N10 H10 117.2 . . ?
C26 N10 C27 125.6(6) . . ?
C27 N10 H10 117.2 . . ?
C20 C25 N9 119.6(5) . . ?
C24 C25 N9 120.5(5) . . ?
C24 C25 C20 119.8(5) . . ?
O9 C35 N13 123.0(5) . . ?
O9 C35 N12 122.9(5) . . ?
N12 C35 N13 114.1(5) . . ?
O2 C10 N5 124.0(5) . . ?
O2 C10 N4 123.9(5) . . ?
N5 C10 N4 112.1(5) . . ?
C51 N17 C49 107.7(7) . . ?
C51 N17 C50 109.1(7) . . ?
C51 N17 C52 112.1(7) . . ?
C50 N17 C49 107.1(7) . . ?
C50 N17 C52 111.7(9) . . ?
C52 N17 C49 108.9(8) . . ?
C41 C36 N13 118.4(5) . . ?
C37 C36 N13 121.9(5) . . ?
C37 C36 C41 119.6(5) . . ?
C13 C14 N6 119.9(5) . . ?
C13 C14 C15 121.1(5) . . ?
C15 C14 N6 119.0(5) . . ?
C53 N18 C54 110.1(6) . . ?
C53 N18 C55 110.5(6) . . ?
C55 N18 C54 109.1(6) . . ?
C56 N18 C54 109.2(6) . . ?
C56 N18 C53 108.6(7) . . ?
C56 N18 C55 109.3(6) . . ?
C11 C16 H16 119.4 . . ?
C11 C16 C15 121.3(5) . . ?
C15 C16 H16 119.4 . . ?
O5 C19 N8 123.1(5) . . ?
O5 C19 N7 122.9(6) . . ?
N7 C19 N8 114.0(5) . . ?
O6 C26 N9 124.3(6) . . ?
O6 C26 N10 123.6(6) . . ?
N9 C26 N10 112.0(5) . . ?
O12 N16 C46 117.5(8) . . ?
O11 N16 O12 123.7(8) . . ?
O11 N16 C46 118.5(9) . . ?
C14 C13 H13A 119.7 . . ?
C14 C13 C12 120.6(5) . . ?
C12 C13 H13A 119.7 . . ?
C14 C15 C16 118.5(6) . . ?
C14 C15 H15A 120.8 . . ?
C16 C15 H15A 120.8 . . ?
N14 C42 N15 112.8(5) . . ?
O10 C42 N14 124.1(6) . . ?
O10 C42 N15 123.1(5) . . ?
O1 C3 N2 122.1(7) . . ?
O1 C3 N3 124.1(7) . . ?
N2 C3 N3 113.8(6) . . ?
C36 C37 H37 119.9 . . ?
C36 C37 C38 120.2(6) . . ?
C38 C37 H37 119.9 . . ?
O8 N11 O7 123.3(7) . . ?
O8 N11 C30 117.9(7) . . ?
O7 N11 C30 118.8(8) . . ?
N8 C20 C25 118.2(5) . . ?
C21 C20 N8 123.6(6) . . ?
C21 C20 C25 118.2(6) . . ?
C41 C40 H40 120.0 . . ?
C39 C40 C41 120.1(6) . . ?
C39 C40 H40 120.0 . . ?
N15 C43 C44 123.2(6) . . ?
C48 C43 N15 117.8(5) . . ?
C48 C43 C44 119.0(6) . . ?
N7 C18 H18A 108.9 . . ?
N7 C18 H18B 108.9 . . ?
N7 C18 C17 113.4(5) . . ?
H18A C18 H18B 107.7 . . ?
C17 C18 H18A 108.9 . . ?
C17 C18 H18B 108.9 . . ?
C11 C12 H12A 120.3 . . ?
C13 C12 C11 119.4(6) . . ?
C13 C12 H12A 120.3 . . ?
N1 C17 C18 110.9(5) . . ?
N1 C17 H17A 109.5 . . ?
N1 C17 H17B 109.5 . . ?
C18 C17 H17A 109.5 . . ?
C18 C17 H17B 109.5 . . ?
H17A C17 H17B 108.0 . . ?
C32 C31 H31 120.0 . . ?
C30 C31 H31 120.0 . . ?
C30 C31 C32 120.1(6) . . ?
C31 C32 H32 119.7 . . ?
C31 C32 C27 120.6(6) . . ?
C27 C32 H32 119.7 . . ?
C25 C24 H24 119.6 . . ?
C0AA C24 C25 120.9(6) . . ?
C0AA C24 H24 119.6 . . ?
C4 C9 N4 118.4(5) . . ?
C8 C9 N4 121.3(6) . . ?
C8 C9 C4 120.4(6) . . ?
N12 C34 H34A 108.9 . . ?
N12 C34 H34B 108.9 . . ?
N12 C34 C33 113.4(5) . . ?
H34A C34 H34B 107.7 . . ?
C33 C34 H34A 108.9 . . ?
C33 C34 H34B 108.9 . . ?
C43 C44 H44 120.2 . . ?
C45 C44 C43 119.5(7) . . ?
C45 C44 H44 120.2 . . ?
C45 C46 N16 119.1(8) . . ?
C45 C46 C47 121.0(6) . . ?
C47 C46 N16 119.9(8) . . ?
N1 C33 C34 112.0(5) . . ?
N1 C33 H33A 109.2 . . ?
N1 C33 H33B 109.2 . . ?
C34 C33 H33A 109.2 . . ?
C34 C33 H33B 109.2 . . ?
H33A C33 H33B 107.9 . . ?
C44 C45 C46 120.9(7) . . ?
C44 C45 H45 119.6 . . ?
C46 C45 H45 119.6 . . ?
N1 C1 H1A 109.2 . . ?
N1 C1 H1B 109.2 . . ?
N1 C1 C2 111.9(5) . . ?
H1A C1 H1B 107.9 . . ?
C2 C1 H1A 109.2 . . ?
C2 C1 H1B 109.2 . . ?
C20 C21 H21 119.8 . . ?
C22 C21 C20 120.3(7) . . ?
C22 C21 H21 119.8 . . ?
N10 C27 C28 122.9(7) . . ?
C32 C27 N10 117.2(6) . . ?
C32 C27 C28 119.5(6) . . ?
C9 C4 N3 119.1(6) . . ?
C5 C4 N3 123.7(7) . . ?
C5 C4 C9 117.2(7) . . ?
C43 C48 H48 119.5 . . ?
C43 C48 C47 120.9(6) . . ?
C47 C48 H48 119.5 . . ?
C40 C39 H39 119.5 . . ?
C38 C39 C40 121.1(6) . . ?
C38 C39 H39 119.5 . . ?
C37 C38 H38 120.1 . . ?
C39 C38 C37 119.8(6) . . ?
C39 C38 H38 120.1 . . ?
C9 C8 H8A 119.6 . . ?
C7 C8 C9 120.7(8) . . ?
C7 C8 H8A 119.6 . . ?
C46 C47 C48 118.7(7) . . ?
C46 C47 H47 120.7 . . ?
C48 C47 H47 120.7 . . ?
N2 C2 C1 111.5(6) . . ?
N2 C2 H2A 109.3 . . ?
N2 C2 H2B 109.3 . . ?
C1 C2 H2A 109.3 . . ?
C1 C2 H2B 109.3 . . ?
H2A C2 H2B 108.0 . . ?
C31 C30 N11 120.0(7) . . ?
C31 C30 C29 120.5(7) . . ?
C29 C30 N11 119.5(8) . . ?
C24 C0AA H0AA 120.0 . . ?
C22 C0AA C24 119.9(6) . . ?
C22 C0AA H0AA 120.0 . . ?
C21 C22 H22 119.6 . . ?
C0AA C22 C21 120.8(6) . . ?
C0AA C22 H22 119.6 . . ?
N18 C54 H54A 109.5 . . ?
N18 C54 H54B 109.5 . . ?
N18 C54 H54C 109.5 . . ?
H54A C54 H54B 109.5 . . ?
H54A C54 H54C 109.5 . . ?
H54B C54 H54C 109.5 . . ?
N18 C53 H53A 109.5 . . ?
N18 C53 H53B 109.5 . . ?
N18 C53 H53C 109.5 . . ?
H53A C53 H53B 109.5 . . ?
H53A C53 H53C 109.5 . . ?
H53B C53 H53C 109.5 . . ?
N17 C49 H49A 109.5 . . ?
N17 C49 H49B 109.5 . . ?
N17 C49 H49C 109.5 . . ?
H49A C49 H49B 109.5 . . ?
H49A C49 H49C 109.5 . . ?
H49B C49 H49C 109.5 . . ?
N18 C55 H55A 109.5 . . ?
N18 C55 H55B 109.5 . . ?
N18 C55 H55C 109.5 . . ?
H55A C55 H55B 109.5 . . ?
H55A C55 H55C 109.5 . . ?
H55B C55 H55C 109.5 . . ?
N18 C56 H56A 109.5 . . ?
N18 C56 H56B 109.5 . . ?
N18 C56 H56C 109.5 . . ?
H56A C56 H56B 109.5 . . ?
H56A C56 H56C 109.5 . . ?
H56B C56 H56C 109.5 . . ?
C8 C7 H7A 120.1 . . ?
C6 C7 C8 119.9(8) . . ?
C6 C7 H7A 120.1 . . ?
N17 C51 H51A 109.5 . . ?
N17 C51 H51B 109.5 . . ?
N17 C51 H51C 109.5 . . ?
H51A C51 H51B 109.5 . . ?
H51A C51 H51C 109.5 . . ?
H51B C51 H51C 109.5 . . ?
C4 C5 H5A 119.3 . . ?
C4 C5 C6 121.5(8) . . ?
C6 C5 H5A 119.3 . . ?
N17 C50 H50A 109.5 . . ?
N17 C50 H50B 109.5 . . ?
N17 C50 H50C 109.5 . . ?
H50A C50 H50B 109.5 . . ?
H50A C50 H50C 109.5 . . ?
H50B C50 H50C 109.5 . . ?
C7 C6 C5 120.4(8) . . ?
C7 C6 H6 119.8 . . ?
C5 C6 H6 119.8 . . ?
C27 C28 H28 121.3 . . ?
C29 C28 C27 117.5(9) . . ?
C29 C28 H28 121.3 . . ?
N17 C52 H52A 109.5 . . ?
N17 C52 H52B 109.5 . . ?
N17 C52 H52C 109.5 . . ?
H52A C52 H52B 109.5 . . ?
H52A C52 H52C 109.5 . . ?
H52B C52 H52C 109.5 . . ?
C30 C29 C28 120.9(8) . . ?
C30 C29 H29 119.6 . . ?
C28 C29 H29 119.6 . . ?
C57 N19 C60 110.8(12) . . ?
C57 N19 C58 108.3(14) . . ?
C57 N19 C59 110.3(12) . . ?
C60 N19 C58 107.8(16) . . ?
C60 N19 C59 108.8(14) . . ?
C59 N19 C58 110.8(14) . . ?
N19 C57 H57A 109.5 . . ?
N19 C57 H57B 109.5 . . ?
N19 C57 H57C 109.5 . . ?
H57A C57 H57B 109.5 . . ?
H57A C57 H57C 109.4 . . ?
H57B C57 H57C 109.5 . . ?
N19 C60 H60A 109.5 . . ?
N19 C60 H60B 109.5 . . ?
N19 C60 H60C 109.5 . . ?
H60A C60 H60B 109.5 . . ?
H60A C60 H60C 109.5 . . ?
H60B C60 H60C 109.5 . . ?
N19 C58 H58A 109.5 . . ?
N19 C58 H58B 109.5 . . ?
N19 C58 H58C 109.5 . . ?
H58A C58 H58B 109.5 . . ?
H58A C58 H58C 109.5 . . ?
H58B C58 H58C 109.5 . . ?
N19 C59 H59A 109.5 . . ?
N19 C59 H59B 109.5 . . ?
N19 C59 H59C 109.5 . . ?
H59A C59 H59B 109.5 . . ?
H59A C59 H59C 109.5 . . ?
H59B C59 H59C 109.5 . . ?
H62A C62 H62B 109.5 . . ?
H62A C62 H62C 109.5 . . ?
H62B C62 H62C 109.5 . . ?
N20 C62 H62A 109.5 . . ?
N20 C62 H62B 109.5 . . ?
N20 C62 H62C 109.5 . . ?
H61A C61 H61B 109.5 . . ?
H61A C61 H61C 109.5 . . ?
H61B C61 H61C 109.5 . . ?
N20 C61 H61A 109.5 . . ?
N20 C61 H61B 109.5 . . ?
N20 C61 H61C 109.5 . . ?
C62 N20 C62 108.7(6) 2_675 . ?
C61 N20 C62 109.2(3) 2_675 2_675 ?
C61 N20 C62 109.2(3) . . ?
C61 N20 C62 109.5(3) . 2_675 ?
C61 N20 C62 109.5(3) 2_675 . ?
C61 N20 C61 110.6(6) 2_675 . ?
N22 C65 C66 176(4) . . ?
C65 C66 H66A 109.5 . . ?
C65 C66 H66B 109.5 . . ?
C65 C66 H66C 109.5 . . ?
H66A C66 H66B 109.5 . . ?
H66A C66 H66C 109.5 . . ?
H66B C66 H66C 109.5 . . ?
N21 C63 C64 177(3) . . ?
C63 C64 H64A 109.5 . . ?
C63 C64 H64B 109.5 . . ?
C63 C64 H64C 109.5 . . ?
H64A C64 H64B 109.5 . . ?
H64A C64 H64C 109.5 . . ?
H64B C64 H64C 109.5 . . ?
H70A C70 H70B 109.5 . . ?
H70A C70 H70C 109.5 . . ?
H70B C70 H70C 109.5 . . ?
C69 C70 H70A 109.5 . . ?
C69 C70 H70B 109.5 . . ?
C69 C70 H70C 109.5 . . ?
N24 C69 C70 177(2) . . ?
N23 C67 C68 174(4) . . ?
C67 C68 H68A 109.5 . . ?
C67 C68 H68B 109.5 . . ?
C67 C68 H68C 109.5 . . ?
H68A C68 H68B 109.5 . . ?
H68A C68 H68C 109.5 . . ?
H68B C68 H68C 109.5 . . ?

loop_
_geom_bond_atom_site_label_1
_geom_bond_atom_site_label_2
_geom_bond_distance
_geom_bond_site_symmetry_2
_geom_bond_publ_flag
P1 O16 1.530(4) . ?
P1 O14 1.538(4) . ?
P1 O15 1.538(4) . ?
P1 O13 1.533(4) . ?
O3 N6 1.232(6) . ?
O2 C10 1.224(7) . ?
O9 C35 1.232(6) . ?
O5 C19 1.245(7) . ?
O6 C26 1.222(7) . ?
N14 H14 0.8800 . ?
N14 C41 1.413(7) . ?
N14 C42 1.353(7) . ?
N13 H13 0.8800 . ?
N13 C35 1.366(7) . ?
N13 C36 1.410(7) . ?
O10 C42 1.224(7) . ?
N8 H8 0.8800 . ?
N8 C19 1.372(8) . ?
N8 C20 1.407(7) . ?
O4 N6 1.217(7) . ?
N7 H7 0.8800 . ?
N7 C19 1.340(7) . ?
N7 C18 1.450(8) . ?
N15 H15 0.8800 . ?
N15 C42 1.383(8) . ?
N15 C43 1.383(7) . ?
N5 H5 0.8800 . ?
N5 C11 1.390(7) . ?
N5 C10 1.366(7) . ?
N6 C14 1.454(7) . ?
N9 H9 0.8800 . ?
N9 C25 1.409(7) . ?
N9 C26 1.365(7) . ?
O1 C3 1.237(8) . ?
N12 H12 0.8800 . ?
N12 C35 1.348(7) . ?
N12 C34 1.453(7) . ?
N1 C17 1.449(7) . ?
N1 C33 1.452(8) . ?
N1 C1 1.465(8) . ?
C41 C36 1.399(8) . ?
C41 C40 1.389(8) . ?
C11 C16 1.380(8) . ?
C11 C12 1.398(7) . ?
N4 H4 0.8800 . ?
N4 C10 1.371(7) . ?
N4 C9 1.409(8) . ?
N2 H2 0.8800 . ?
N2 C3 1.356(8) . ?
N2 C2 1.450(8) . ?
N3 H3 0.8800 . ?
N3 C3 1.360(9) . ?
N3 C4 1.404(8) . ?
N10 H10 0.8800 . ?
N10 C26 1.370(8) . ?
N10 C27 1.395(8) . ?
C25 C20 1.409(8) . ?
C25 C24 1.386(8) . ?
N17 C49 1.512(11) . ?
N17 C51 1.454(9) . ?
N17 C50 1.485(10) . ?
N17 C52 1.488(10) . ?
C36 C37 1.383(8) . ?
O8 N11 1.221(9) . ?
C14 C13 1.361(8) . ?
C14 C15 1.382(8) . ?
N18 C54 1.510(9) . ?
N18 C53 1.494(10) . ?
N18 C55 1.502(9) . ?
N18 C56 1.480(10) . ?
C16 H16 0.9500 . ?
C16 C15 1.385(8) . ?
N16 O12 1.243(10) . ?
N16 O11 1.232(10) . ?
N16 C46 1.453(9) . ?
C13 H13A 0.9500 . ?
C13 C12 1.381(8) . ?
C15 H15A 0.9500 . ?
C37 H37 0.9500 . ?
C37 C38 1.396(9) . ?
N11 O7 1.231(9) . ?
N11 C30 1.447(9) . ?
C20 C21 1.401(8) . ?
C40 H40 0.9500 . ?
C40 C39 1.380(9) . ?
C43 C44 1.401(8) . ?
C43 C48 1.378(9) . ?
C18 H18A 0.9900 . ?
C18 H18B 0.9900 . ?
C18 C17 1.512(9) . ?
C12 H12A 0.9500 . ?
C17 H17A 0.9900 . ?
C17 H17B 0.9900 . ?
C31 H31 0.9500 . ?
C31 C32 1.373(8) . ?
C31 C30 1.356(10) . ?
C32 H32 0.9500 . ?
C32 C27 1.376(9) . ?
C24 H24 0.9500 . ?
C24 C0AA 1.373(9) . ?
C9 C4 1.403(10) . ?
C9 C8 1.386(9) . ?
C34 H34A 0.9900 . ?
C34 H34B 0.9900 . ?
C34 C33 1.511(9) . ?
C44 H44 0.9500 . ?
C44 C45 1.367(9) . ?
C46 C45 1.369(10) . ?
C46 C47 1.370(10) . ?
C33 H33A 0.9900 . ?
C33 H33B 0.9900 . ?
C45 H45 0.9500 . ?
C1 H1A 0.9900 . ?
C1 H1B 0.9900 . ?
C1 C2 1.534(9) . ?
C21 H21 0.9500 . ?
C21 C22 1.383(10) . ?
C27 C28 1.412(10) . ?
C4 C5 1.373(10) . ?
C48 H48 0.9500 . ?
C48 C47 1.395(9) . ?
C39 H39 0.9500 . ?
C39 C38 1.356(10) . ?
C38 H38 0.9500 . ?
C8 H8A 0.9500 . ?
C8 C7 1.368(11) . ?
C47 H47 0.9500 . ?
C2 H2A 0.9900 . ?
C2 H2B 0.9900 . ?
C30 C29 1.377(12) . ?
C0AA H0AA 0.9500 . ?
C0AA C22 1.364(10) . ?
C22 H22 0.9500 . ?
C54 H54A 0.9800 . ?
C54 H54B 0.9800 . ?
C54 H54C 0.9800 . ?
C53 H53A 0.9800 . ?
C53 H53B 0.9800 . ?
C53 H53C 0.9800 . ?
C49 H49A 0.9800 . ?
C49 H49B 0.9800 . ?
C49 H49C 0.9800 . ?
C55 H55A 0.9800 . ?
C55 H55B 0.9800 . ?
C55 H55C 0.9800 . ?
C56 H56A 0.9800 . ?
C56 H56B 0.9800 . ?
C56 H56C 0.9800 . ?
C7 H7A 0.9500 . ?
C7 C6 1.341(13) . ?
C51 H51A 0.9800 . ?
C51 H51B 0.9800 . ?
C51 H51C 0.9800 . ?
C5 H5A 0.9500 . ?
C5 C6 1.399(12) . ?
C50 H50A 0.9800 . ?
C50 H50B 0.9800 . ?
C50 H50C 0.9800 . ?
C6 H6 0.9500 . ?
C28 H28 0.9500 . ?
C28 C29 1.389(12) . ?
C52 H52A 0.9800 . ?
C52 H52B 0.9800 . ?
C52 H52C 0.9800 . ?
C29 H29 0.9500 . ?
N19 C57 1.487(15) . ?
N19 C60 1.496(17) . ?
N19 C58 1.534(19) . ?
N19 C59 1.527(17) . ?
C57 H57A 0.9805 . ?
C57 H57B 0.9800 . ?
C57 H57C 0.9803 . ?
C60 H60A 0.9800 . ?
C60 H60B 0.9800 . ?
C60 H60C 0.9800 . ?
C58 H58A 0.9800 . ?
C58 H58B 0.9800 . ?
C58 H58C 0.9800 . ?
C59 H59A 0.9800 . ?
C59 H59B 0.9800 . ?
C59 H59C 0.9800 . ?
C62 H62A 0.9800 . ?
C62 H62B 0.9800 . ?
C62 H62C 0.9800 . ?
C62 N20 1.499(7) . ?
C61 H61A 0.9800 . ?
C61 H61B 0.9800 . ?
C61 H61C 0.9800 . ?
C61 N20 1.480(7) . ?
C65 C66 1.47(2) . ?
C65 N22 1.115(19) . ?
C66 H66A 0.9800 . ?
C66 H66B 0.9800 . ?
C66 H66C 0.9800 . ?
C63 N21 1.15(3) . ?
C63 C64 1.51(2) . ?
C64 H64A 0.9800 . ?
C64 H64B 0.9800 . ?
C64 H64C 0.9800 . ?
C70 H70A 0.9800 . ?
C70 H70B 0.9800 . ?
C70 H70C 0.9800 . ?
C70 C69 1.44(2) . ?
C69 N24 1.16(2) . ?
C67 C68 1.47(2) . ?
C67 N23 1.15(2) . ?
C68 H68A 0.9800 . ?
C68 H68B 0.9800 . ?
C68 H68C 0.9800 . ?

loop_
_geom_torsion_atom_site_label_1
_geom_torsion_atom_site_label_2
_geom_torsion_atom_site_label_3
_geom_torsion_atom_site_label_4
_geom_torsion
_geom_torsion_site_symmetry_1
_geom_torsion_site_symmetry_2
_geom_torsion_site_symmetry_3
_geom_torsion_site_symmetry_4
_geom_torsion_publ_flag
O3 N6 C14 C13 5.9(8) . . . . ?
O3 N6 C14 C15 -175.6(5) . . . . ?
N14 C41 C36 N13 2.2(8) . . . . ?
N14 C41 C36 C37 -177.3(5) . . . . ?
N14 C41 C40 C39 178.7(6) . . . . ?
N13 C36 C37 C38 179.0(6) . . . . ?
N8 C20 C21 C22 -178.0(7) . . . . ?
O4 N6 C14 C13 -173.0(6) . . . . ?
O4 N6 C14 C15 5.5(8) . . . . ?
N7 C18 C17 N1 -65.7(7) . . . . ?
N15 C43 C44 C45 -179.7(6) . . . . ?
N15 C43 C48 C47 179.1(6) . . . . ?
N5 C11 C16 C15 -178.5(5) . . . . ?
N5 C11 C12 C13 179.2(5) . . . . ?
N6 C14 C13 C12 177.9(5) . . . . ?
N6 C14 C15 C16 -177.3(5) . . . . ?
N9 C25 C20 N8 -0.9(8) . . . . ?
N9 C25 C20 C21 -177.6(6) . . . . ?
N9 C25 C24 C0AA 177.6(6) . . . . ?
N12 C34 C33 N1 -66.8(7) . . . . ?
N1 C1 C2 N2 -64.5(7) . . . . ?
C41 N14 C42 O10 7.2(9) . . . . ?
C41 N14 C42 N15 -175.0(5) . . . . ?
C41 C36 C37 C38 -1.6(9) . . . . ?
C41 C40 C39 C38 -1.4(10) . . . . ?
C11 N5 C10 O2 -4.5(9) . . . . ?
C11 N5 C10 N4 177.8(5) . . . . ?
C11 C16 C15 C14 -1.3(9) . . . . ?
N4 C9 C4 N3 -0.7(10) . . . . ?
N4 C9 C4 C5 -177.8(8) . . . . ?
N4 C9 C8 C7 179.0(8) . . . . ?
N3 C4 C5 C6 -177.6(9) . . . . ?
N10 C27 C28 C29 175.5(11) . . . . ?
C25 N9 C26 O6 2.6(10) . . . . ?
C25 N9 C26 N10 179.8(6) . . . . ?
C25 C20 C21 C22 -1.4(10) . . . . ?
C25 C24 C0AA C22 1.5(10) . . . . ?
C35 N13 C36 C41 142.8(6) . . . . ?
C35 N13 C36 C37 -37.7(9) . . . . ?
C35 N12 C34 C33 -86.4(7) . . . . ?
C10 N5 C11 C16 -178.0(5) . . . . ?
C10 N5 C11 C12 2.8(9) . . . . ?
C10 N4 C9 C4 -138.2(6) . . . . ?
C10 N4 C9 C8 43.3(10) . . . . ?
C36 N13 C35 O9 2.2(9) . . . . ?
C36 N13 C35 N12 -178.0(5) . . . . ?
C36 C41 C40 C39 1.7(8) . . . . ?
C36 C37 C38 C39 1.9(10) . . . . ?
O8 N11 C30 C31 1.1(12) . . . . ?
O8 N11 C30 C29 -177.9(10) . . . . ?
C14 C13 C12 C11 -0.1(9) . . . . ?
C16 C11 C12 C13 0.0(8) . . . . ?
C19 N8 C20 C25 162.3(6) . . . . ?
C19 N8 C20 C21 -21.2(10) . . . . ?
C19 N7 C18 C17 -84.3(7) . . . . ?
C26 N9 C25 C20 -141.3(6) . . . . ?
C26 N9 C25 C24 41.6(8) . . . . ?
C26 N10 C27 C32 159.1(7) . . . . ?
C26 N10 C27 C28 -28.6(14) . . . . ?
N16 C46 C45 C44 179.0(6) . . . . ?
N16 C46 C47 C48 -179.7(6) . . . . ?
C13 C14 C15 C16 1.2(9) . . . . ?
C15 C14 C13 C12 -0.5(9) . . . . ?
C42 N14 C41 C36 -146.5(6) . . . . ?
C42 N14 C41 C40 36.5(8) . . . . ?
C42 N15 C43 C44 -18.5(9) . . . . ?
C42 N15 C43 C48 162.9(6) . . . . ?
C3 N2 C2 C1 -89.3(7) . . . . ?
C3 N3 C4 C9 162.3(7) . . . . ?
C3 N3 C4 C5 -20.8(13) . . . . ?
N11 C30 C29 C28 177.9(11) . . . . ?
O12 N16 C46 C45 -179.4(7) . . . . ?
O12 N16 C46 C47 0.0(11) . . . . ?
C20 N8 C19 O5 -6.1(10) . . . . ?
C20 N8 C19 N7 172.8(5) . . . . ?
C20 C25 C24 C0AA 0.5(9) . . . . ?
C20 C21 C22 C0AA 3.5(12) . . . . ?
C40 C41 C36 N13 179.3(5) . . . . ?
C40 C41 C36 C37 -0.2(8) . . . . ?
C40 C39 C38 C37 -0.4(10) . . . . ?
C43 N15 C42 N14 162.0(5) . . . . ?
C43 N15 C42 O10 -20.2(10) . . . . ?
C43 C44 C45 C46 1.1(10) . . . . ?
C43 C48 C47 C46 0.3(10) . . . . ?
C18 N7 C19 O5 -5.9(9) . . . . ?
C18 N7 C19 N8 175.2(5) . . . . ?
O11 N16 C46 C45 6.7(11) . . . . ?
O11 N16 C46 C47 -173.9(7) . . . . ?
C12 C11 C16 C15 0.7(9) . . . . ?
C17 N1 C33 C34 -79.5(6) . . . . ?
C17 N1 C1 C2 145.7(6) . . . . ?
C31 C32 C27 N10 -177.9(7) . . . . ?
C31 C32 C27 C28 9.5(13) . . . . ?
C31 C30 C29 C28 -1.2(18) . . . . ?
C32 C31 C30 N11 178.8(7) . . . . ?
C32 C31 C30 C29 -2.1(13) . . . . ?
C32 C27 C28 C29 -12.3(17) . . . . ?
C24 C25 C20 N8 176.2(5) . . . . ?
C24 C25 C20 C21 -0.5(9) . . . . ?
C24 C0AA C22 C21 -3.5(12) . . . . ?
C9 N4 C10 O2 1.9(10) . . . . ?
C9 N4 C10 N5 179.6(6) . . . . ?
C9 C4 C5 C6 -0.7(15) . . . . ?
C9 C8 C7 C6 -1.9(16) . . . . ?
C34 N12 C35 O9 -2.5(9) . . . . ?
C34 N12 C35 N13 177.7(5) . . . . ?
C44 C43 C48 C47 0.4(10) . . . . ?
O7 N11 C30 C31 180.0(8) . . . . ?
O7 N11 C30 C29 0.9(14) . . . . ?
C33 N1 C17 C18 147.0(5) . . . . ?
C33 N1 C1 C2 -84.6(6) . . . . ?
C45 C46 C47 C48 -0.3(10) . . . . ?
C1 N1 C17 C18 -83.3(6) . . . . ?
C1 N1 C33 C34 151.5(5) . . . . ?
C27 N10 C26 O6 2.3(12) . . . . ?
C27 N10 C26 N9 -175.0(7) . . . . ?
C27 C28 C29 C30 8.3(19) . . . . ?
C4 N3 C3 O1 -7.4(11) . . . . ?
C4 N3 C3 N2 172.5(6) . . . . ?
C4 C9 C8 C7 0.6(12) . . . . ?
C4 C5 C6 C7 -0.5(19) . . . . ?
C48 C43 C44 C45 -1.1(9) . . . . ?
C8 C9 C4 N3 177.7(7) . . . . ?
C8 C9 C4 C5 0.6(11) . . . . ?
C8 C7 C6 C5 1.8(19) . . . . ?
C47 C46 C45 C44 -0.4(11) . . . . ?
C2 N2 C3 O1 -4.1(10) . . . . ?
C2 N2 C3 N3 175.9(6) . . . . ?
C30 C31 C32 C27 -2.1(11) . . . . ?
